data_4071999
loop_
_publ_author_name
'Krieck, Sven'
'G\"orls, Helmar'
'Westerhausen, Matthias'

_publ_section_title
;
 Synthesis and Properties of Calcium Tetraorganylalanates with
 [Me4&#x2212;nAlPhn]&#x2212;Anions
;
_journal_issue 19
_journal_name_full Organometallics
_journal_page_first 5052
_journal_paper_doi 10.1021/om800509p
_journal_volume 27
_journal_year 2008
_chemical_formula_moiety 'C22 H25 Al O'
_chemical_formula_sum 'C22 H25 Al O'
_chemical_formula_weight 332.40
_chemical_name_systematic
; 
 ? 
;
_space_group_IT_number 14
_symmetry_cell_setting monoclinic
_symmetry_space_group_name_Hall '-P 2ybc'
_symmetry_space_group_name_H-M 'P 1 21/c 1'
_atom_sites_solution_hydrogens geom
_atom_sites_solution_primary direct
_atom_sites_solution_secondary difmap
_audit_creation_method SHELXL-97
_cell_angle_alpha 90.00
_cell_angle_beta 100.231(3)
_cell_angle_gamma 90.00
_cell_formula_units_Z 4
_cell_length_a 12.1260(4)
_cell_length_b 7.5520(3)
_cell_length_c 21.1946(9)
_cell_measurement_reflns_used 13073
_cell_measurement_temperature 183(2)
_cell_measurement_theta_max 27.48
_cell_measurement_theta_min 1.71
_cell_volume 1910.05(13)
_computing_cell_refinement DENZO
_computing_data_collection COLLECT
_computing_data_reduction DENZO
_computing_molecular_graphics SHELXTL/PC
_computing_publication_material SHELXL-97
_computing_structure_refinement 'SHELXL-97 (Sheldrick, 1997)'
_computing_structure_solution 'SHELXS-97 (Sheldrick, 1990)'
_diffrn_ambient_temperature 183(2)
_diffrn_measured_fraction_theta_full 0.995
_diffrn_measured_fraction_theta_max 0.995
_diffrn_measurement_device_type KappaCCD
_diffrn_measurement_method 'phi- + omega-scan'
_diffrn_radiation_monochromator graphite
_diffrn_radiation_source 'fine-focus sealed tube'
_diffrn_radiation_type MoK\a
_diffrn_radiation_wavelength 0.71073
_diffrn_reflns_av_R_equivalents 0.0387
_diffrn_reflns_av_sigmaI/netI 0.0433
_diffrn_reflns_limit_h_max 15
_diffrn_reflns_limit_h_min -15
_diffrn_reflns_limit_k_max 9
_diffrn_reflns_limit_k_min -9
_diffrn_reflns_limit_l_max 27
_diffrn_reflns_limit_l_min -25
_diffrn_reflns_number 13073
_diffrn_reflns_theta_full 27.48
_diffrn_reflns_theta_max 27.48
_diffrn_reflns_theta_min 1.71
_exptl_absorpt_coefficient_mu 0.111
_exptl_absorpt_correction_type none
_exptl_crystal_colour colourless
_exptl_crystal_density_diffrn 1.156
_exptl_crystal_density_method 'not measured'
_exptl_crystal_description prism
_exptl_crystal_F_000 712
_exptl_crystal_size_max 0.05
_exptl_crystal_size_mid 0.05
_exptl_crystal_size_min 0.05
_refine_diff_density_max 0.249
_refine_diff_density_min -0.209
_refine_diff_density_rms 0.038
_refine_ls_extinction_method none
_refine_ls_goodness_of_fit_ref 1.015
_refine_ls_hydrogen_treatment constr
_refine_ls_matrix_type full
_refine_ls_number_parameters 219
_refine_ls_number_reflns 4352
_refine_ls_number_restraints 0
_refine_ls_restrained_S_all 1.015
_refine_ls_R_factor_all 0.0746
_refine_ls_R_factor_gt 0.0470
_refine_ls_shift/su_max 0.001
_refine_ls_shift/su_mean 0.000
_refine_ls_structure_factor_coef Fsqd
_refine_ls_weighting_details 'calc w=1/[\s^2^(Fo^2^)+(0.0536P)^2^+0.6495P] where P=(Fo^2^+2Fc^2^)/3'
_refine_ls_weighting_scheme calc
_refine_ls_wR_factor_gt 0.1110
_refine_ls_wR_factor_ref 0.1238
_reflns_number_gt 3125
_reflns_number_total 4352
_reflns_threshold_expression >2sigma(I)
_cod_data_source_file om800509p_si_001.cif
_cod_data_source_block FO3429
_cod_depositor_comments
;
The following automatic conversions were performed:

'_exptl_absorpt_correction_type' value 'NONE' changed to 'none'
according to /home/saulius/struct/CIF-dictionaries/cif_core.dic
dictionary named 'cif_core.dic' version 2.4.1 from 2010-06-29.

Automatic conversion script
Id: cif_fix_values 1715 2011-07-08 13:25:40Z adriana 
;
_cod_original_sg_symbol_Hall -P2ybc
_cod_original_sg_symbol_H-M P2(1)/c
_cod_database_code 4071999

loop_
_symmetry_equiv_pos_as_xyz
'x, y, z'
'-x, y+1/2, -z+1/2'
'-x, -y, -z'
'x, -y-1/2, z-1/2'

loop_
_atom_site_label
_atom_site_type_symbol
_atom_site_fract_x
_atom_site_fract_y
_atom_site_fract_z
_atom_site_U_iso_or_equiv
_atom_site_adp_type
_atom_site_occupancy
_atom_site_symmetry_multiplicity
_atom_site_calc_flag
_atom_site_refinement_flags
Al Al 0.75597(4) 0.83926(7) 0.08396(2) 0.03179(15) Uani 1 1 d .
O1 O 0.75636(9) 1.08756(16) 0.10345(6) 0.0370(3) Uani 1 1 d .
C1 C 0.61981(13) 0.7517(2) 0.11390(8) 0.0345(4) Uani 1 1 d .
C2 C 0.60682(14) 0.7600(3) 0.17830(8) 0.0391(4) Uani 1 1 d .
H2A H 0.6629 0.8184 0.2080 0.047 Uiso 1 1 calc R
C3 C 0.51614(16) 0.6871(3) 0.20063(10) 0.0471(5) Uani 1 1 d .
H3A H 0.5111 0.6959 0.2447 0.057 Uiso 1 1 calc R
C4 C 0.43323(15) 0.6018(3) 0.15852(11) 0.0496(5) Uani 1 1 d .
H4A H 0.3708 0.5514 0.1734 0.060 Uiso 1 1 calc R
C5 C 0.44168(15) 0.5901(3) 0.09430(11) 0.0485(5) Uani 1 1 d .
H5A H 0.3849 0.5318 0.0650 0.058 Uiso 1 1 calc R
C6 C 0.53313(14) 0.6636(2) 0.07287(9) 0.0402(4) Uani 1 1 d .
H6A H 0.5374 0.6542 0.0287 0.048 Uiso 1 1 calc R
C7 C 0.74798(13) 0.8363(2) -0.01006(8) 0.0337(4) Uani 1 1 d .
C8 C 0.66385(16) 0.9300(3) -0.05053(9) 0.0453(5) Uani 1 1 d .
H8A H 0.6084 0.9899 -0.0321 0.054 Uiso 1 1 calc R
C9 C 0.65824(18) 0.9388(3) -0.11603(9) 0.0537(5) Uani 1 1 d .
H9A H 0.5997 1.0035 -0.1418 0.064 Uiso 1 1 calc R
C10 C 0.73733(18) 0.8538(3) -0.14400(9) 0.0551(6) Uani 1 1 d .
H10A H 0.7345 0.8610 -0.1890 0.066 Uiso 1 1 calc R
C11 C 0.82093(17) 0.7578(3) -0.10642(9) 0.0515(5) Uani 1 1 d .
H11A H 0.8754 0.6978 -0.1256 0.062 Uiso 1 1 calc R
C12 C 0.82565(15) 0.7489(3) -0.04015(9) 0.0412(4) Uani 1 1 d .
H12A H 0.8834 0.6815 -0.0149 0.049 Uiso 1 1 calc R
C13 C 0.89764(13) 0.7480(2) 0.13504(8) 0.0330(4) Uani 1 1 d .
C14 C 0.89641(14) 0.6424(2) 0.18924(8) 0.0374(4) Uani 1 1 d .
H14A H 0.8266 0.6196 0.2021 0.045 Uiso 1 1 calc R
C15 C 0.99290(17) 0.5697(3) 0.22501(9) 0.0465(5) Uani 1 1 d .
H15A H 0.9885 0.4979 0.2613 0.056 Uiso 1 1 calc R
C16 C 1.09507(17) 0.6024(3) 0.20744(11) 0.0530(5) Uani 1 1 d .
H16A H 1.1614 0.5530 0.2316 0.064 Uiso 1 1 calc R
C17 C 1.10098(16) 0.7066(3) 0.15494(11) 0.0525(5) Uani 1 1 d .
H17A H 1.1715 0.7303 0.1431 0.063 Uiso 1 1 calc R
C18 C 1.00411(14) 0.7770(3) 0.11932(9) 0.0413(4) Uani 1 1 d .
H18A H 1.0098 0.8474 0.0829 0.050 Uiso 1 1 calc R
C19 C 0.65499(16) 1.1903(3) 0.10509(11) 0.0495(5) Uani 1 1 d .
H19A H 0.5886 1.1150 0.0905 0.059 Uiso 1 1 calc R
H19B H 0.6521 1.2914 0.0751 0.059 Uiso 1 1 calc R
C20 C 0.6506(2) 1.2586(3) 0.17059(12) 0.0695(7) Uani 1 1 d .
H20A H 0.5819 1.3278 0.1695 0.104 Uiso 1 1 calc R
H20B H 0.7159 1.3340 0.1851 0.104 Uiso 1 1 calc R
H20C H 0.6511 1.1588 0.2002 0.104 Uiso 1 1 calc R
C21 C 0.85607(15) 1.1976(3) 0.10339(10) 0.0458(5) Uani 1 1 d .
H21A H 0.9235 1.1215 0.1126 0.055 Uiso 1 1 calc R
H21B H 0.8611 1.2860 0.1383 0.055 Uiso 1 1 calc R
C22 C 0.8558(2) 1.2914(4) 0.04194(13) 0.0777(8) Uani 1 1 d .
H22A H 0.9246 1.3614 0.0449 0.117 Uiso 1 1 calc R
H22B H 0.7907 1.3701 0.0331 0.117 Uiso 1 1 calc R
H22C H 0.8521 1.2047 0.0072 0.117 Uiso 1 1 calc R

loop_
_atom_site_aniso_label
_atom_site_aniso_U_11
_atom_site_aniso_U_22
_atom_site_aniso_U_33
_atom_site_aniso_U_23
_atom_site_aniso_U_13
_atom_site_aniso_U_12
Al 0.0276(3) 0.0418(3) 0.0248(3) 0.0012(2) 0.00148(18) 0.0017(2)
O1 0.0294(6) 0.0417(7) 0.0400(7) -0.0010(5) 0.0068(5) 0.0030(5)
C1 0.0304(8) 0.0394(10) 0.0317(9) 0.0017(7) 0.0005(7) 0.0031(7)
C2 0.0343(9) 0.0473(11) 0.0349(10) -0.0003(8) 0.0044(7) 0.0003(8)
C3 0.0430(10) 0.0578(12) 0.0430(11) 0.0063(9) 0.0146(8) 0.0047(9)
C4 0.0341(9) 0.0522(12) 0.0651(14) 0.0103(10) 0.0155(9) 0.0008(8)
C5 0.0314(9) 0.0478(11) 0.0622(13) -0.0013(10) -0.0025(9) -0.0031(8)
C6 0.0337(9) 0.0465(11) 0.0380(10) -0.0014(8) 0.0001(7) 0.0025(8)
C7 0.0336(8) 0.0381(9) 0.0278(8) 0.0008(7) 0.0014(6) -0.0014(7)
C8 0.0455(10) 0.0532(12) 0.0334(10) -0.0021(9) -0.0029(8) 0.0068(9)
C9 0.0628(13) 0.0576(14) 0.0337(11) 0.0058(9) -0.0104(9) 0.0009(10)
C10 0.0686(14) 0.0692(15) 0.0249(9) -0.0006(9) 0.0011(9) -0.0220(11)
C11 0.0525(12) 0.0663(14) 0.0378(11) -0.0152(10) 0.0141(9) -0.0091(10)
C12 0.0398(9) 0.0470(11) 0.0360(10) -0.0028(8) 0.0046(7) 0.0008(8)
C13 0.0324(8) 0.0360(9) 0.0285(8) -0.0029(7) -0.0004(6) 0.0015(7)
C14 0.0374(9) 0.0392(10) 0.0328(9) -0.0012(8) -0.0010(7) -0.0027(7)
C15 0.0563(12) 0.0395(11) 0.0367(10) 0.0016(8) -0.0107(8) 0.0037(9)
C16 0.0422(11) 0.0496(12) 0.0580(13) -0.0049(10) -0.0157(9) 0.0140(9)
C17 0.0321(9) 0.0594(13) 0.0638(14) -0.0042(11) 0.0030(9) 0.0076(9)
C18 0.0361(9) 0.0462(11) 0.0413(10) 0.0009(8) 0.0060(8) 0.0046(8)
C19 0.0379(10) 0.0493(12) 0.0627(13) 0.0067(10) 0.0125(9) 0.0116(8)
C20 0.0778(16) 0.0631(15) 0.0763(17) 0.0008(13) 0.0379(14) 0.0196(13)
C21 0.0354(9) 0.0434(11) 0.0591(13) 0.0012(9) 0.0095(9) -0.0024(8)
C22 0.0709(16) 0.0825(18) 0.0807(18) 0.0245(15) 0.0157(13) -0.0212(14)

loop_
_atom_type_symbol
_atom_type_description
_atom_type_scat_dispersion_real
_atom_type_scat_dispersion_imag
_atom_type_scat_source
C C 0.0033 0.0016 'International Tables Vol C Tables 4.2.6.8 and 6.1.1.4'
H H 0.0000 0.0000 'International Tables Vol C Tables 4.2.6.8 and 6.1.1.4'
O O 0.0106 0.0060 'International Tables Vol C Tables 4.2.6.8 and 6.1.1.4'
Al Al 0.0645 0.0514 'International Tables Vol C Tables 4.2.6.8 and 6.1.1.4'

loop_
_geom_angle_atom_site_label_1
_geom_angle_atom_site_label_2
_geom_angle_atom_site_label_3
_geom_angle
O1 Al C7 103.04(7)
O1 Al C13 104.65(6)
C7 Al C13 115.37(7)
O1 Al C1 103.13(6)
C7 Al C1 115.07(7)
C13 Al C1 113.49(7)
C19 O1 C21 113.37(14)
C19 O1 Al 123.69(11)
C21 O1 Al 121.56(10)
C2 C1 C6 114.96(16)
C2 C1 Al 122.67(13)
C6 C1 Al 122.18(13)
C3 C2 C1 123.19(17)
C4 C3 C2 119.72(18)
C3 C4 C5 119.50(18)
C6 C5 C4 119.95(18)
C5 C6 C1 122.68(18)
C12 C7 C8 115.87(16)
C12 C7 Al 123.38(13)
C8 C7 Al 120.71(13)
C9 C8 C7 122.71(19)
C10 C9 C8 119.91(19)
C9 C10 C11 119.65(18)
C10 C11 C12 120.05(19)
C7 C12 C11 121.79(18)
C14 C13 C18 115.26(15)
C14 C13 Al 120.73(12)
C18 C13 Al 123.98(13)
C15 C14 C13 122.83(17)
C16 C15 C14 119.47(19)
C17 C16 C15 120.00(18)
C16 C17 C18 119.99(19)
C17 C18 C13 122.45(18)
O1 C19 C20 112.06(17)
O1 C21 C22 113.48(17)

loop_
_geom_bond_atom_site_label_1
_geom_bond_atom_site_label_2
_geom_bond_distance
Al O1 1.9200(13)
Al C7 1.9779(17)
Al C13 1.9843(17)
Al C1 1.9846(17)
O1 C19 1.459(2)
O1 C21 1.467(2)
C1 C2 1.403(2)
C1 C6 1.406(2)
C2 C3 1.386(3)
C3 C4 1.380(3)
C4 C5 1.386(3)
C5 C6 1.387(3)
C7 C12 1.394(2)
C7 C8 1.402(2)
C8 C9 1.379(3)
C9 C10 1.373(3)
C10 C11 1.378(3)
C11 C12 1.397(3)
C13 C14 1.400(2)
C13 C18 1.407(2)
C14 C15 1.389(2)
C15 C16 1.378(3)
C16 C17 1.375(3)
C17 C18 1.385(3)
C19 C20 1.491(3)
C21 C22 1.482(3)
